data_4340629
loop_
_publ_author_name
'Liu, Xiangyu'
'Cen, Peipei'
'Li, Hui'
'Ke, Hongshan'
'Zhang, Sheng'
'Wei, Qing'
'Xie, Gang'
'Chen, Sanping'
'Gao, Shengli'

_publ_section_title
;
 Solvent-Induced Syntheses, Crystal Structures, Magnetic Properties, and
 Single-Crystal-to-Single-Crystal Transformation of Azido-Cu(II)
 Coordination Polymers with 2-Naphthoic Acid as Co-ligand.
;
_journal_issue 15
_journal_name_full 'Inorganic chemistry'
_journal_page_first 8088
_journal_paper_doi 10.1021/ic5010769
_journal_volume 53
_journal_year 2014
_chemical_formula_sum 'C11 H7 Cu N3 O2'
_chemical_formula_weight 276.74
_chemical_name_systematic
; 
 ? 
;
_space_group_IT_number 14
_symmetry_cell_setting monoclinic
_symmetry_space_group_name_Hall '-P 2ybc'
_symmetry_space_group_name_H-M 'P 1 21/c 1'
_atom_sites_solution_hydrogens geom
_atom_sites_solution_primary direct
_atom_sites_solution_secondary difmap
_audit_creation_method SHELXL-97
_cell_angle_alpha 90.00
_cell_angle_beta 100.275(5)
_cell_angle_gamma 90.00
_cell_formula_units_Z 4
_cell_length_a 9.249(2)
_cell_length_b 6.7980(16)
_cell_length_c 16.707(4)
_cell_measurement_reflns_used 381
_cell_measurement_temperature 296(2)
_cell_measurement_theta_max 15.72
_cell_measurement_theta_min 2.48
_cell_volume 1033.6(4)
_computing_structure_refinement 'SHELXL-97 (Sheldrick, 1997)'
_computing_structure_solution 'SHELXS-97 (Sheldrick, 1990)'
_diffrn_ambient_temperature 296(2)
_diffrn_measured_fraction_theta_full 0.999
_diffrn_measured_fraction_theta_max 0.999
_diffrn_measurement_device_type 'Bruker APEX-II CCD'
_diffrn_measurement_method '\f and \w scans'
_diffrn_radiation_monochromator graphite
_diffrn_radiation_source 'fine-focus sealed tube'
_diffrn_radiation_type MoK\a
_diffrn_radiation_wavelength 0.71073
_diffrn_reflns_av_R_equivalents 0.0887
_diffrn_reflns_av_sigmaI/netI 0.0986
_diffrn_reflns_limit_h_max 8
_diffrn_reflns_limit_h_min -10
_diffrn_reflns_limit_k_max 8
_diffrn_reflns_limit_k_min -8
_diffrn_reflns_limit_l_max 19
_diffrn_reflns_limit_l_min -17
_diffrn_reflns_number 4926
_diffrn_reflns_theta_full 25.00
_diffrn_reflns_theta_max 25.00
_diffrn_reflns_theta_min 2.24
_exptl_absorpt_coefficient_mu 2.103
_exptl_absorpt_correction_T_max 0.714
_exptl_absorpt_correction_T_min 0.625
_exptl_absorpt_correction_type multi-scan
_exptl_absorpt_process_details sadabs
_exptl_crystal_colour green
_exptl_crystal_density_diffrn 1.778
_exptl_crystal_density_method 'not measured'
_exptl_crystal_description flakiness
_exptl_crystal_F_000 556
_exptl_crystal_size_max 0.28
_exptl_crystal_size_mid 0.19
_exptl_crystal_size_min 0.16
_refine_diff_density_max 0.447
_refine_diff_density_min -0.399
_refine_diff_density_rms 0.100
_refine_ls_extinction_method none
_refine_ls_goodness_of_fit_ref 1.023
_refine_ls_hydrogen_treatment mixed
_refine_ls_matrix_type full
_refine_ls_number_parameters 154
_refine_ls_number_reflns 1812
_refine_ls_number_restraints 0
_refine_ls_restrained_S_all 1.023
_refine_ls_R_factor_all 0.1037
_refine_ls_R_factor_gt 0.0563
_refine_ls_shift/su_max 0.013
_refine_ls_shift/su_mean 0.001
_refine_ls_structure_factor_coef Fsqd
_refine_ls_weighting_details 'calc w=1/[\s^2^(Fo^2^)+(0.0001P)^2^+0.3628P] where P=(Fo^2^+2Fc^2^)/3'
_refine_ls_weighting_scheme calc
_refine_ls_wR_factor_gt 0.0725
_refine_ls_wR_factor_ref 0.0837
_reflns_number_gt 1096
_reflns_number_total 1812
_reflns_threshold_expression >2sigma(I)
_cod_data_source_file ic5010769_si_002.cif
_cod_data_source_block xb7177
_cod_depositor_comments
;
The following automatic conversions were performed:

'_symmetry_cell_setting' value 'Monoclinic' changed to 'monoclinic'
according to
/usr/data/users/saulius/crontab/automatic-downloads/current/ACS/lib/dictionaries/cif_core.dic
dictionary named 'cif_core.dic' version 2.4.2 from 2011-04-26.

Automatic conversion script
Id: cif_fix_values 2281 2013-09-26 08:29:07Z andrius 
;
_cod_original_sg_symbol_H-M 'P2(1)/c  '
_cod_database_code 4340629

loop_
_symmetry_equiv_pos_as_xyz
'x, y, z'
'-x, y+1/2, -z+1/2'
'-x, -y, -z'
'x, -y-1/2, z-1/2'

loop_
_atom_site_label
_atom_site_type_symbol
_atom_site_fract_x
_atom_site_fract_y
_atom_site_fract_z
_atom_site_U_iso_or_equiv
_atom_site_adp_type
_atom_site_occupancy
_atom_site_symmetry_multiplicity
_atom_site_calc_flag
_atom_site_refinement_flags
O2 O 0.3629(4) -0.0260(6) 0.3161(2) 0.0444(11) Uani 1 1 d .
Cu1 Cu 0.48392(8) 0.37281(12) 0.23677(4) 0.0395(3) Uani 1 1 d .
O1 O 0.3135(4) 0.2844(6) 0.2761(3) 0.0497(12) Uani 1 1 d .
N1 N 0.5152(5) 0.1080(7) 0.1948(3) 0.0446(13) Uani 1 1 d .
C4 C 0.2834(6) 0.1235(10) 0.3061(3) 0.0369(14) Uani 1 1 d .
C5 C 0.1379(6) 0.1136(9) 0.3332(3) 0.0341(14) Uani 1 1 d .
N2 N 0.5730(6) 0.0947(7) 0.1348(3) 0.0478(14) Uani 1 1 d .
C7 C -0.0418(7) -0.0625(9) 0.3942(3) 0.0386(16) Uani 1 1 d .
C8 C 0.0964(6) -0.0519(9) 0.3687(3) 0.0371(15) Uani 1 1 d .
H8 H 0.1594 -0.1596 0.3763 0.044 Uiso 1 1 calc R
C9 C -0.1366(6) 0.1016(10) 0.3829(3) 0.0387(15) Uani 1 1 d .
C10 C 0.0432(7) 0.2789(9) 0.3231(3) 0.0422(16) Uani 1 1 d .
H10 H 0.0729 0.3946 0.3011 0.051 Uiso 1 1 calc R
C11 C -0.0930(7) 0.2691(9) 0.3458(4) 0.0493(18) Uani 1 1 d .
H11 H -0.1564 0.3760 0.3361 0.059 Uiso 1 1 calc R
C12 C -0.2742(7) 0.0890(11) 0.4088(4) 0.0558(19) Uani 1 1 d .
H12 H -0.3389 0.1949 0.4010 0.067 Uiso 1 1 calc R
N3 N 0.6252(6) 0.0867(8) 0.0783(3) 0.0696(19) Uani 1 1 d .
C14 C -0.0835(7) -0.2313(10) 0.4312(3) 0.0493(18) Uani 1 1 d .
H14 H -0.0198 -0.3382 0.4397 0.059 Uiso 1 1 calc R
C15 C -0.2185(8) -0.2421(11) 0.4554(4) 0.059(2) Uani 1 1 d .
H15 H -0.2475 -0.3570 0.4783 0.070 Uiso 1 1 calc R
C17 C -0.3116(8) -0.0769(12) 0.4450(4) 0.064(2) Uani 1 1 d .
H17 H -0.4007 -0.0818 0.4633 0.077 Uiso 1 1 calc R

loop_
_atom_site_aniso_label
_atom_site_aniso_U_11
_atom_site_aniso_U_22
_atom_site_aniso_U_33
_atom_site_aniso_U_23
_atom_site_aniso_U_13
_atom_site_aniso_U_12
O2 0.041(3) 0.039(3) 0.060(3) 0.010(2) 0.027(2) 0.009(2)
Cu1 0.0377(4) 0.0311(4) 0.0539(5) -0.0002(4) 0.0198(4) 0.0000(4)
O1 0.048(3) 0.029(3) 0.082(3) 0.000(2) 0.038(3) -0.003(2)
N1 0.053(3) 0.039(3) 0.049(3) -0.002(3) 0.029(3) 0.004(3)
C4 0.034(4) 0.043(4) 0.035(4) -0.002(3) 0.011(3) -0.005(4)
C5 0.030(3) 0.036(4) 0.036(3) -0.004(3) 0.008(3) -0.005(3)
N2 0.055(4) 0.034(3) 0.058(4) -0.001(3) 0.019(3) 0.002(3)
C7 0.039(4) 0.043(4) 0.034(4) 0.000(3) 0.008(3) -0.015(3)
C8 0.031(4) 0.038(4) 0.044(4) -0.007(3) 0.012(3) 0.001(3)
C9 0.033(4) 0.047(4) 0.036(4) -0.003(3) 0.006(3) -0.005(4)
C10 0.037(4) 0.039(4) 0.049(4) 0.006(3) 0.005(3) -0.005(3)
C11 0.043(4) 0.050(4) 0.055(4) -0.004(3) 0.007(4) 0.005(4)
C12 0.035(4) 0.072(6) 0.060(5) 0.000(4) 0.007(4) 0.002(4)
N3 0.096(5) 0.059(4) 0.067(4) -0.004(3) 0.050(4) -0.003(4)
C14 0.049(5) 0.055(5) 0.048(4) -0.007(3) 0.018(4) -0.006(4)
C15 0.063(5) 0.068(5) 0.052(5) -0.004(4) 0.026(4) -0.026(4)
C17 0.040(5) 0.097(7) 0.059(5) -0.007(5) 0.017(4) -0.019(5)

loop_
_atom_type_symbol
_atom_type_description
_atom_type_scat_dispersion_real
_atom_type_scat_dispersion_imag
_atom_type_scat_source
C C 0.0033 0.0016 'International Tables Vol C Tables 4.2.6.8 and 6.1.1.4'
H H 0.0000 0.0000 'International Tables Vol C Tables 4.2.6.8 and 6.1.1.4'
N N 0.0061 0.0033 'International Tables Vol C Tables 4.2.6.8 and 6.1.1.4'
O O 0.0106 0.0060 'International Tables Vol C Tables 4.2.6.8 and 6.1.1.4'
Cu Cu 0.3201 1.2651 'International Tables Vol C Tables 4.2.6.8 and 6.1.1.4'

loop_
_geom_angle_atom_site_label_1
_geom_angle_atom_site_label_2
_geom_angle_atom_site_label_3
_geom_angle
_geom_angle_site_symmetry_1
_geom_angle_site_symmetry_3
C4 O2 Cu1 133.9(4) . 2_645
O1 Cu1 O2 172.03(18) . 2_655
O1 Cu1 N1 88.50(17) . 2_655
O2 Cu1 N1 92.83(18) 2_655 2_655
O1 Cu1 N1 91.01(18) . .
O2 Cu1 N1 89.78(17) 2_655 .
N1 Cu1 N1 164.62(12) 2_655 .
C4 O1 Cu1 131.8(4) . .
N2 N1 Cu1 117.4(4) . 2_645
N2 N1 Cu1 118.2(4) . .
Cu1 N1 Cu1 121.4(2) 2_645 .
O2 C4 O1 126.6(5) . .
O2 C4 C5 117.6(6) . .
O1 C4 C5 115.8(6) . .
C8 C5 C10 119.4(5) . .
C8 C5 C4 120.6(6) . .
C10 C5 C4 120.0(6) . .
N3 N2 N1 178.3(7) . .
C14 C7 C9 119.8(6) . .
C14 C7 C8 120.8(6) . .
C9 C7 C8 119.4(6) . .
C5 C8 C7 120.9(6) . .
C5 C8 H8 119.6 . .
C7 C8 H8 119.6 . .
C11 C9 C7 118.9(6) . .
C11 C9 C12 122.3(6) . .
C7 C9 C12 118.8(6) . .
C11 C10 C5 120.3(6) . .
C11 C10 H10 119.8 . .
C5 C10 H10 119.8 . .
C10 C11 C9 120.9(6) . .
C10 C11 H11 119.5 . .
C9 C11 H11 119.5 . .
C17 C12 C9 120.1(7) . .
C17 C12 H12 120.0 . .
C9 C12 H12 120.0 . .
C15 C14 C7 120.8(7) . .
C15 C14 H14 119.6 . .
C7 C14 H14 119.6 . .
C14 C15 C17 119.1(7) . .
C14 C15 H15 120.5 . .
C17 C15 H15 120.5 . .
C12 C17 C15 121.5(7) . .
C12 C17 H17 119.3 . .
C15 C17 H17 119.3 . .

loop_
_geom_bond_atom_site_label_1
_geom_bond_atom_site_label_2
_geom_bond_distance
_geom_bond_site_symmetry_2
O2 C4 1.248(6) .
O2 Cu1 1.925(4) 2_645
Cu1 O1 1.910(4) .
Cu1 O2 1.925(4) 2_655
Cu1 N1 1.965(5) 2_655
Cu1 N1 1.972(5) .
O1 C4 1.255(6) .
N1 N2 1.221(6) .
N1 Cu1 1.965(5) 2_645
C4 C5 1.496(7) .
C5 C8 1.359(7) .
C5 C10 1.416(7) .
N2 N3 1.135(6) .
C7 C14 1.390(7) .
C7 C9 1.411(8) .
C7 C8 1.419(7) .
C8 H8 0.9300 .
C9 C11 1.390(7) .
C9 C12 1.418(7) .
C10 C11 1.380(8) .
C10 H10 0.9300 .
C11 H11 0.9300 .
C12 C17 1.352(8) .
C12 H12 0.9300 .
C14 C15 1.382(8) .
C14 H14 0.9300 .
C15 C17 1.407(9) .
C15 H15 0.9300 .
C17 H17 0.9300 .

loop_
_geom_torsion_atom_site_label_1
_geom_torsion_atom_site_label_2
_geom_torsion_atom_site_label_3
_geom_torsion_atom_site_label_4
_geom_torsion
_geom_torsion_site_symmetry_1
_geom_torsion_site_symmetry_4
O2 Cu1 O1 C4 130.9(12) 2_655 .
N1 Cu1 O1 C4 -129.4(5) 2_655 .
N1 Cu1 O1 C4 35.2(5) . .
O1 Cu1 N1 N2 149.7(5) . .
O2 Cu1 N1 N2 -22.4(4) 2_655 .
N1 Cu1 N1 N2 -122.3(6) 2_655 .
O1 Cu1 N1 Cu1 -50.1(3) . 2_645
O2 Cu1 N1 Cu1 137.8(3) 2_655 2_645
N1 Cu1 N1 Cu1 37.9(5) 2_655 2_645
Cu1 O2 C4 O1 -26.2(9) 2_645 .
Cu1 O2 C4 C5 154.6(4) 2_645 .
Cu1 O1 C4 O2 -1.6(9) . .
Cu1 O1 C4 C5 177.6(4) . .
O2 C4 C5 C8 1.2(8) . .
O1 C4 C5 C8 -178.1(5) . .
O2 C4 C5 C10 -179.8(5) . .
O1 C4 C5 C10 0.9(8) . .
Cu1 N1 N2 N3 167(23) 2_645 .
Cu1 N1 N2 N3 -32(23) . .
C10 C5 C8 C7 1.3(8) . .
C4 C5 C8 C7 -179.7(5) . .
C14 C7 C8 C5 -179.4(5) . .
C9 C7 C8 C5 -0.4(8) . .
C14 C7 C9 C11 -180.0(5) . .
C8 C7 C9 C11 1.0(8) . .
C14 C7 C9 C12 -0.9(8) . .
C8 C7 C9 C12 -179.9(5) . .
C8 C5 C10 C11 -2.9(9) . .
C4 C5 C10 C11 178.1(5) . .
C5 C10 C11 C9 3.6(9) . .
C7 C9 C11 C10 -2.6(9) . .
C12 C9 C11 C10 178.3(6) . .
C11 C9 C12 C17 -179.8(6) . .
C7 C9 C12 C17 1.2(9) . .
C9 C7 C14 C15 1.5(9) . .
C8 C7 C14 C15 -179.5(6) . .
C7 C14 C15 C17 -2.4(10) . .
C9 C12 C17 C15 -2.1(10) . .
C14 C15 C17 C12 2.7(10) . .
